data_2217431
loop_
_publ_author_name
'Yan, Fan-Yong'
'Liu, Dong-Qing'

_publ_section_title
(<i>E</i>)-3-(2-Chloro-3,3,3-trifluoroprop-1-enyl)-2,2-dimethyl-<i>N</i>-<i>p</i>-tolylcyclopropanecarboxamide
_journal_coeditor_code BV2081
_journal_issue 2
_journal_name_full 'Acta Crystallographica Section E'
_journal_page_first o451
_journal_page_last o451
_journal_paper_doi 10.1107/S160053680706816X
_journal_volume 64
_journal_year 2008
_chemical_formula_iupac 'C16 H17 Cl F3 N O'
_chemical_formula_moiety 'C16 H17 Cl F3 N O'
_chemical_formula_sum 'C16 H17 Cl F3 N O'
_chemical_formula_weight 331.76
_chemical_name_systematic
;
(<i>E</i>)-3-(2-Chloro-3,3,3-trifluoroprop-1-enyl)-2,2-dimethyl-
<i>N</i>-<i>p</i>-tolylcyclopropanecarboxamide
;
_space_group_IT_number 2
_symmetry_cell_setting triclinic
_symmetry_space_group_name_Hall '-P 1'
_symmetry_space_group_name_H-M 'P -1'
_atom_sites_solution_hydrogens geom
_atom_sites_solution_primary direct
_atom_sites_solution_secondary difmap
_audit_creation_method SHELXL-97
_cell_angle_alpha 70.910(4)
_cell_angle_beta 88.921(5)
_cell_angle_gamma 72.517(4)
_cell_formula_units_Z 4
_cell_length_a 9.400(2)
_cell_length_b 12.482(3)
_cell_length_c 16.201(4)
_cell_measurement_reflns_used 2183
_cell_measurement_temperature 294(2)
_cell_measurement_theta_max 22.87
_cell_measurement_theta_min 2.59
_cell_volume 1706.7(7)
_computing_cell_refinement 'SMART (Bruker, 1997)'
_computing_data_collection 'SMART (Bruker, 1997)'
_computing_data_reduction 'SAINT (Bruker, 1997)'
_computing_molecular_graphics 'SHELXTL (Bruker, 2001)'
_computing_publication_material 'SHELXTL (Bruker, 2001)'
_computing_structure_refinement 'SHELXTL (Bruker, 2001)'
_computing_structure_solution 'SHELXTL (Bruker, 2001)'
_diffrn_ambient_temperature 294(2)
_diffrn_measured_fraction_theta_full 0.987
_diffrn_measured_fraction_theta_max 0.987
_diffrn_measurement_device_type 'Bruker SMART CCD area-detector'
_diffrn_measurement_method '\f and \w'
_diffrn_radiation_monochromator graphite
_diffrn_radiation_source 'fine-focus sealed tube'
_diffrn_radiation_type MoK\a
_diffrn_radiation_wavelength 0.71073
_diffrn_reflns_av_R_equivalents 0.0226
_diffrn_reflns_av_sigmaI/netI 0.0518
_diffrn_reflns_limit_h_max 9
_diffrn_reflns_limit_h_min -11
_diffrn_reflns_limit_k_max 14
_diffrn_reflns_limit_k_min -14
_diffrn_reflns_limit_l_max 16
_diffrn_reflns_limit_l_min -19
_diffrn_reflns_number 8849
_diffrn_reflns_theta_full 25.02
_diffrn_reflns_theta_max 25.02
_diffrn_reflns_theta_min 1.82
_diffrn_standards_number 0
_exptl_absorpt_coefficient_mu 0.253
_exptl_absorpt_correction_T_max 0.967
_exptl_absorpt_correction_T_min 0.945
_exptl_absorpt_correction_type multi-scan
_exptl_absorpt_process_details '(SADABS; Sheldrick,1996)'
_exptl_crystal_colour colorless
_exptl_crystal_density_diffrn 1.291
_exptl_crystal_density_method 'not measured'
_exptl_crystal_description prism
_exptl_crystal_F_000 688
_exptl_crystal_size_max 0.22
_exptl_crystal_size_mid 0.18
_exptl_crystal_size_min 0.14
_refine_diff_density_max 0.600
_refine_diff_density_min -0.445
_refine_ls_extinction_method none
_refine_ls_goodness_of_fit_ref 1.086
_refine_ls_hydrogen_treatment constr
_refine_ls_matrix_type full
_refine_ls_number_parameters 457
_refine_ls_number_reflns 5945
_refine_ls_number_restraints 137
_refine_ls_restrained_S_all 1.218
_refine_ls_R_factor_all 0.1270
_refine_ls_R_factor_gt 0.0667
_refine_ls_shift/su_max 0.001
_refine_ls_shift/su_mean 0.000
_refine_ls_structure_factor_coef Fsqd
_refine_ls_weighting_details 'calc w=1/[\s^2^(Fo^2^)+(0.0879P)^2^+0.5066P] where P=(Fo^2^+2Fc^2^)/3'
_refine_ls_weighting_scheme calc
_refine_ls_wR_factor_gt 0.1688
_refine_ls_wR_factor_ref 0.2068
_reflns_number_gt 3077
_reflns_number_total 5945
_reflns_threshold_expression I>2\s(I)
_cod_data_source_file bv2081.cif
_cod_data_source_block I
_cod_depositor_comments
;
The following automatic conversions were performed:
'_symmetry_cell_setting' value 'Triclinic' changed to 'triclinic'
according to '/home/saulius/struct/CIF-dictionaries/cif_core.dic'
dictionary named 'cif_core.dic' version 2.4.1 from 2010-06-29.

Automatic conversion script
Id: cif_fix_enum 1527 2010-12-29 10:47:43Z saulius 

The following automatic conversions were performed:

'_symmetry_cell_setting' value 'Triclinic' changed to 'triclinic'
according to /home/saulius/struct/CIF-dictionaries/cif_core.dic
dictionary named 'cif_core.dic' version 2.4.1 from 2010-06-29.

Automatic conversion script
Id: cif_fix_values 1715 2011-07-08 13:25:40Z adriana 
;
_cod_database_code 2217431
_cod_database_fobs_code 2217431

loop_
_symmetry_equiv_pos_as_xyz
'x, y, z'
'-x, -y, -z'

loop_
_atom_site_type_symbol
_atom_site_label
_atom_site_fract_x
_atom_site_fract_y
_atom_site_fract_z
_atom_site_U_iso_or_equiv
_atom_site_adp_type
_atom_site_calc_flag
_atom_site_refinement_flags
_atom_site_occupancy
_atom_site_disorder_assembly
_atom_site_disorder_group
Cl Cl1 0.63184(16) 0.55693(11) 1.02621(11) 0.1052(5) Uani d . 1 . .
Cl Cl2 1.13400(19) 0.54200(14) 0.72738(18) 0.1836(12) Uani d . 1 . .
F F1 0.9100(9) 0.6078(8) 1.0169(8) 0.133(3) Uani d PDU 0.50 A 1
F F2 0.7921(10) 0.6990(8) 1.0952(5) 0.116(3) Uani d PDU 0.50 A 1
F F3 0.8242(11) 0.7991(7) 0.9530(5) 0.089(3) Uani d PDU 0.50 A 1
F F1' 0.9073(7) 0.6378(7) 0.9589(6) 0.113(2) Uani d PDU 0.50 A 2
F F2' 0.8042(12) 0.8127(7) 0.9874(6) 0.095(3) Uani d PDU 0.50 A 2
F F3' 0.8598(11) 0.6504(9) 1.0803(6) 0.127(3) Uani d PDU 0.50 A 2
F F4 1.3243(9) 0.7790(8) 0.6310(6) 0.096(2) Uani d PU 0.50 B 1
F F5 1.3304(11) 0.6367(10) 0.5804(6) 0.146(3) Uani d PDU 0.50 B 1
F F6 1.4122(11) 0.5960(9) 0.7020(7) 0.147(4) Uani d PDU 0.50 B 1
F F4' 1.3120(12) 0.7716(9) 0.5891(6) 0.118(3) Uani d PDU 0.50 B 2
F F5' 1.3672(10) 0.5822(7) 0.6257(7) 0.127(3) Uani d PDU 0.50 B 2
F F6' 1.4006(8) 0.6447(7) 0.7274(5) 0.109(2) Uani d PDU 0.50 B 2
O O1 0.4629(3) 1.0115(3) 0.78523(18) 0.0712(8) Uani d . 1 . .
O O2 0.9714(3) 0.9971(3) 0.70315(19) 0.0708(8) Uani d . 1 . .
N N1 0.2560(3) 1.0571(3) 0.6969(2) 0.0580(8) Uani d . 1 . .
H H1 0.1829 1.0320 0.6898 0.070 Uiso calc R 1 . .
N N2 0.7591(3) 1.0502(3) 0.7686(2) 0.0586(9) Uani d . 1 . .
H H2 0.6831 1.0277 0.7877 0.070 Uiso calc R 1 . .
C C1 0.7972(6) 0.7010(5) 1.0040(4) 0.106(2) Uani d D 1 . .
C C2 0.6514(4) 0.6955(4) 0.9814(3) 0.0653(11) Uani d . 1 A .
C C3 0.5468(4) 0.7882(4) 0.9324(3) 0.0692(12) Uani d . 1 . .
H H3 0.5683 0.8601 0.9133 0.083 Uiso calc R 1 A .
C C4 0.3983(4) 0.7911(4) 0.9041(3) 0.0726(13) Uani d . 1 A .
H H4 0.3870 0.7123 0.9147 0.087 Uiso calc R 1 . .
C C5 0.3031(4) 0.8882(4) 0.8247(3) 0.0665(12) Uani d . 1 . .
H H5 0.2412 0.8608 0.7933 0.080 Uiso calc R 1 A .
C C6 0.2592(5) 0.8832(5) 0.9160(3) 0.0831(15) Uani d . 1 A .
C C7 0.2734(6) 0.9764(6) 0.9514(4) 0.112(2) Uani d . 1 . .
H H7A 0.1832 1.0430 0.9346 0.168 Uiso calc R 1 A .
H H7B 0.3566 1.0025 0.9281 0.168 Uiso calc R 1 . .
H H7C 0.2895 0.9436 1.0142 0.168 Uiso calc R 1 . .
C C8 0.1253(5) 0.8399(6) 0.9429(4) 0.136(3) Uani d . 1 . .
H H8A 0.1212 0.8201 1.0052 0.203 Uiso calc R 1 A .
H H8B 0.1348 0.7706 0.9271 0.203 Uiso calc R 1 . .
H H8C 0.0352 0.9018 0.9136 0.203 Uiso calc R 1 . .
C C9 0.3514(4) 0.9896(3) 0.7677(3) 0.0540(10) Uani d . 1 A .
C C10 0.2592(4) 1.1642(4) 0.6323(3) 0.0581(10) Uani d . 1 . .
C C11 0.3843(5) 1.2017(4) 0.6188(3) 0.0752(13) Uani d . 1 . .
H H11 0.4731 1.1556 0.6538 0.090 Uiso calc R 1 . .
C C12 0.3780(6) 1.3067(5) 0.5542(3) 0.0825(14) Uani d . 1 . .
H H12 0.4633 1.3308 0.5469 0.099 Uiso calc R 1 . .
C C13 0.2518(6) 1.3772(4) 0.5000(3) 0.0809(14) Uani d . 1 . .
C C14 0.1285(6) 1.3385(5) 0.5130(3) 0.0926(16) Uani d . 1 . .
H H14 0.0407 1.3846 0.4771 0.111 Uiso calc R 1 . .
C C15 0.1306(5) 1.2333(4) 0.5776(3) 0.0738(12) Uani d . 1 . .
H H15 0.0455 1.2090 0.5842 0.089 Uiso calc R 1 . .
C C16 0.2484(7) 1.4916(5) 0.4283(4) 0.126(2) Uani d . 1 . .
H H16A 0.2562 1.5491 0.4540 0.190 Uiso calc R 1 . .
H H16B 0.1560 1.5224 0.3919 0.190 Uiso calc R 1 . .
H H16C 0.3309 1.4762 0.3935 0.190 Uiso calc R 1 . .
C C17 1.3029(6) 0.6758(5) 0.6514(4) 0.1067(19) Uani d D 1 . .
C C18 1.1515(5) 0.6795(4) 0.6771(3) 0.0761(13) Uani d . 1 B .
C C19 1.0418(4) 0.7782(4) 0.6611(3) 0.0705(12) Uani d . 1 . .
H H19 1.0622 0.8486 0.6311 0.085 Uiso calc R 1 B .
C C20 0.8898(4) 0.7886(4) 0.6857(3) 0.0694(12) Uani d . 1 B .
H H20 0.8712 0.7119 0.7122 0.083 Uiso calc R 1 . .
C C21 0.7992(4) 0.8857(4) 0.7199(3) 0.0606(11) Uani d . 1 . .
H H21 0.7331 0.8598 0.7643 0.073 Uiso calc R 1 B .
C C22 0.7560(4) 0.8877(4) 0.6299(3) 0.0690(12) Uani d . 1 B .
C C23 0.7770(5) 0.9826(4) 0.5517(3) 0.0881(15) Uani d . 1 . .
H H23A 0.8666 0.9997 0.5623 0.132 Uiso calc R 1 B .
H H23B 0.6926 1.0533 0.5404 0.132 Uiso calc R 1 . .
H H23C 0.7854 0.9562 0.5019 0.132 Uiso calc R 1 . .
C C24 0.6168(5) 0.8525(5) 0.6222(4) 0.1013(18) Uani d . 1 . .
H H24A 0.5301 0.9220 0.6081 0.152 Uiso calc R 1 B .
H H24B 0.6078 0.7954 0.6769 0.152 Uiso calc R 1 . .
H H24C 0.6247 0.8180 0.5767 0.152 Uiso calc R 1 . .
C C25 0.8538(4) 0.9809(4) 0.7301(3) 0.0549(10) Uani d . 1 B .
C C26 0.7657(4) 1.1539(4) 0.7823(2) 0.0551(10) Uani d . 1 . .
C C27 0.8957(4) 1.1829(4) 0.7839(3) 0.0685(12) Uani d . 1 . .
H H27 0.9858 1.1327 0.7751 0.082 Uiso calc R 1 . .
C C28 0.8923(5) 1.2861(4) 0.7986(3) 0.0714(12) Uani d . 1 . .
H H28 0.9812 1.3041 0.7995 0.086 Uiso calc R 1 . .
C C29 0.7633(5) 1.3630(4) 0.8118(3) 0.0742(12) Uani d . 1 . .
C C30 0.6350(5) 1.3321(4) 0.8109(3) 0.0843(14) Uani d . 1 . .
H H30 0.5453 1.3822 0.8202 0.101 Uiso calc R 1 . .
C C31 0.6353(5) 1.2295(4) 0.7966(3) 0.0751(13) Uani d . 1 . .
H H31 0.5465 1.2111 0.7966 0.090 Uiso calc R 1 . .
C C32 0.7605(6) 1.4761(5) 0.8269(4) 0.1064(18) Uani d . 1 . .
H H32A 0.8376 1.4586 0.8718 0.160 Uiso calc R 1 . .
H H32B 0.6647 1.5105 0.8450 0.160 Uiso calc R 1 . .
H H32C 0.7776 1.5316 0.7736 0.160 Uiso calc R 1 . .

loop_
_atom_site_aniso_label
_atom_site_aniso_U_11
_atom_site_aniso_U_22
_atom_site_aniso_U_33
_atom_site_aniso_U_12
_atom_site_aniso_U_13
_atom_site_aniso_U_23
Cl1 0.1007(10) 0.0663(8) 0.1359(13) -0.0321(7) -0.0128(8) -0.0109(8)
Cl2 0.0972(12) 0.0787(10) 0.283(3) -0.0084(9) 0.0387(14) 0.0387(13)
F1 0.095(4) 0.144(5) 0.139(5) -0.027(4) -0.006(4) -0.025(4)
F2 0.107(5) 0.117(5) 0.119(4) -0.040(4) -0.039(3) -0.025(3)
F3 0.067(4) 0.104(4) 0.099(5) -0.049(3) -0.002(3) -0.019(3)
F1' 0.067(3) 0.124(4) 0.131(5) -0.021(3) 0.011(3) -0.030(4)
F2' 0.084(4) 0.106(4) 0.109(5) -0.053(3) -0.003(4) -0.032(3)
F3' 0.108(5) 0.136(5) 0.128(5) -0.040(4) -0.033(4) -0.028(4)
F4 0.064(3) 0.113(4) 0.111(5) -0.043(3) 0.025(4) -0.023(4)
F5 0.124(5) 0.161(5) 0.146(5) -0.039(4) 0.049(4) -0.048(4)
F6 0.113(5) 0.147(5) 0.159(5) -0.014(4) 0.007(4) -0.046(4)
F4' 0.091(4) 0.126(5) 0.117(5) -0.038(3) 0.034(4) -0.013(4)
F5' 0.104(4) 0.125(5) 0.133(5) -0.018(3) 0.033(4) -0.038(4)
F6' 0.058(3) 0.120(4) 0.139(5) -0.014(3) -0.016(3) -0.042(4)
O1 0.0452(15) 0.090(2) 0.0752(19) -0.0406(14) -0.0030(13) -0.0050(16)
O2 0.0466(15) 0.095(2) 0.091(2) -0.0404(15) 0.0181(14) -0.0415(18)
N1 0.0428(17) 0.073(2) 0.059(2) -0.0291(16) 0.0015(15) -0.0140(18)
N2 0.0421(18) 0.072(2) 0.068(2) -0.0311(16) 0.0106(15) -0.0206(18)
C1 0.071(4) 0.086(4) 0.134(6) -0.019(3) -0.020(4) -0.004(4)
C2 0.051(2) 0.069(3) 0.074(3) -0.028(2) -0.001(2) -0.013(2)
C3 0.049(2) 0.069(3) 0.082(3) -0.031(2) -0.004(2) -0.004(2)
C4 0.052(2) 0.069(3) 0.088(3) -0.034(2) -0.007(2) -0.001(2)
C5 0.047(2) 0.082(3) 0.069(3) -0.036(2) -0.0034(19) -0.008(2)
C6 0.047(2) 0.108(4) 0.068(3) -0.029(2) 0.008(2) 0.009(3)
C7 0.097(4) 0.136(5) 0.077(4) -0.008(4) 0.016(3) -0.028(4)
C8 0.055(3) 0.173(6) 0.116(5) -0.047(3) 0.009(3) 0.043(4)
C9 0.038(2) 0.071(3) 0.054(2) -0.0223(19) 0.0057(17) -0.017(2)
C10 0.050(2) 0.075(3) 0.053(2) -0.023(2) 0.0093(18) -0.022(2)
C11 0.063(3) 0.090(3) 0.068(3) -0.039(2) 0.004(2) -0.008(3)
C12 0.084(3) 0.096(4) 0.066(3) -0.047(3) 0.015(3) -0.009(3)
C13 0.085(3) 0.078(3) 0.066(3) -0.021(3) 0.025(3) -0.011(3)
C14 0.068(3) 0.093(4) 0.079(4) 0.003(3) 0.008(3) -0.007(3)
C15 0.050(2) 0.084(3) 0.073(3) -0.016(2) 0.004(2) -0.013(3)
C16 0.124(5) 0.099(4) 0.103(5) -0.014(4) 0.032(4) 0.015(4)
C17 0.066(4) 0.095(5) 0.127(6) -0.004(3) 0.002(3) -0.015(4)
C18 0.049(3) 0.071(3) 0.087(3) -0.015(2) 0.002(2) -0.002(2)
C19 0.047(2) 0.066(3) 0.094(3) -0.022(2) 0.007(2) -0.017(2)
C20 0.051(2) 0.060(3) 0.098(3) -0.026(2) 0.011(2) -0.021(2)
C21 0.042(2) 0.069(3) 0.076(3) -0.0286(19) 0.0094(19) -0.022(2)
C22 0.044(2) 0.073(3) 0.098(4) -0.016(2) -0.006(2) -0.040(3)
C23 0.084(3) 0.092(4) 0.082(4) -0.016(3) -0.014(3) -0.031(3)
C24 0.054(3) 0.122(4) 0.156(5) -0.029(3) -0.004(3) -0.081(4)
C25 0.037(2) 0.070(3) 0.057(2) -0.0222(19) -0.0018(17) -0.014(2)
C26 0.045(2) 0.066(3) 0.053(2) -0.0225(19) 0.0024(17) -0.014(2)
C27 0.051(2) 0.090(3) 0.077(3) -0.031(2) 0.008(2) -0.035(3)
C28 0.061(3) 0.088(3) 0.075(3) -0.035(3) 0.003(2) -0.030(3)
C29 0.077(3) 0.075(3) 0.069(3) -0.028(3) -0.006(2) -0.017(2)
C30 0.066(3) 0.079(3) 0.102(4) -0.014(3) 0.002(3) -0.032(3)
C31 0.052(3) 0.085(3) 0.091(3) -0.026(2) 0.009(2) -0.029(3)
C32 0.106(4) 0.091(4) 0.132(5) -0.030(3) -0.003(3) -0.049(4)

loop_
_atom_type_symbol
_atom_type_description
_atom_type_scat_dispersion_real
_atom_type_scat_dispersion_imag
_atom_type_scat_source
C C 0.0033 0.0016 'International Tables Vol C Tables 4.2.6.8 and 6.1.1.4'
H H 0.0000 0.0000 'International Tables Vol C Tables 4.2.6.8 and 6.1.1.4'
N N 0.0061 0.0033 'International Tables Vol C Tables 4.2.6.8 and 6.1.1.4'
O O 0.0106 0.0060 'International Tables Vol C Tables 4.2.6.8 and 6.1.1.4'
F F 0.0171 0.0103 'International Tables Vol C Tables 4.2.6.8 and 6.1.1.4'
Cl Cl 0.1484 0.1585 'International Tables Vol C Tables 4.2.6.8 and 6.1.1.4'

loop_
_geom_angle_atom_site_label_1
_geom_angle_atom_site_label_2
_geom_angle_atom_site_label_3
_geom_angle
C9 N1 C10 128.6(3)
C9 N1 H1 115.7
C10 N1 H1 115.7
C25 N2 C26 129.5(3)
C25 N2 H2 115.2
C26 N2 H2 115.2
F1 C1 F3 112.4(7)
F3' C1 F2' 101.0(8)
F3' C1 F1' 99.0(7)
F2' C1 F1' 110.7(7)
F3' C1 C2 121.7(6)
F1 C1 C2 118.0(6)
F3 C1 C2 112.8(6)
F2' C1 C2 114.6(6)
F1' C1 C2 108.6(5)
F3 C1 F2 110.4(7)
C2 C1 F2 104.4(5)
C3 C2 C1 122.4(4)
C3 C2 Cl1 124.0(3)
C1 C2 Cl1 113.6(3)
C2 C3 C4 126.5(4)
C2 C3 H3 116.8
C4 C3 H3 116.8
C3 C4 C5 123.0(3)
C3 C4 C6 120.3(4)
C5 C4 C6 59.9(3)
C3 C4 H4 114.3
C5 C4 H4 114.3
C6 C4 H4 114.3
C9 C5 C6 120.5(4)
C9 C5 C4 123.5(3)
C6 C5 C4 60.1(3)
C9 C5 H5 114.1
C6 C5 H5 114.1
C4 C5 H5 114.1
C7 C6 C5 119.8(4)
C7 C6 C8 114.9(5)
C5 C6 C8 115.3(5)
C7 C6 C4 120.1(4)
C5 C6 C4 60.0(3)
C8 C6 C4 115.8(5)
C6 C7 H7A 109.5
C6 C7 H7B 109.5
H7A C7 H7B 109.5
C6 C7 H7C 109.5
H7A C7 H7C 109.5
H7B C7 H7C 109.5
C6 C8 H8A 109.5
C6 C8 H8B 109.5
H8A C8 H8B 109.5
C6 C8 H8C 109.5
H8A C8 H8C 109.5
H8B C8 H8C 109.5
O1 C9 N1 123.4(3)
O1 C9 C5 123.9(3)
N1 C9 C5 112.7(3)
C15 C10 C11 118.2(4)
C15 C10 N1 117.8(3)
C11 C10 N1 123.9(4)
C12 C11 C10 120.2(4)
C12 C11 H11 119.9
C10 C11 H11 119.9
C13 C12 C11 122.6(4)
C13 C12 H12 118.7
C11 C12 H12 118.7
C12 C13 C14 116.9(5)
C12 C13 C16 121.6(5)
C14 C13 C16 121.5(5)
C13 C14 C15 122.1(5)
C13 C14 H14 118.9
C15 C14 H14 118.9
C10 C15 C14 120.0(4)
C10 C15 H15 120.0
C14 C15 H15 120.0
C13 C16 H16A 109.5
C13 C16 H16B 109.5
H16A C16 H16B 109.5
C13 C16 H16C 109.5
H16A C16 H16C 109.5
H16B C16 H16C 109.5
F6 C17 F4 110.0(8)
F6 C17 F4' 125.2(9)
F4 C17 F4' 32.5(6)
F6 C17 F5' 64.6(7)
F4 C17 F5' 130.9(7)
F4' C17 F5' 107.5(8)
F6 C17 F5 96.3(8)
F4 C17 F5 108.3(8)
F4' C17 F5 77.7(7)
F5' C17 F5 34.8(5)
F6 C17 F6' 35.0(5)
F4 C17 F6' 84.8(7)
F4' C17 F6' 112.5(8)
F5' C17 F6' 99.3(7)
F5 C17 F6' 128.3(7)
F6 C17 C18 117.7(7)
F4 C17 C18 112.6(6)
F4' C17 C18 115.2(6)
F5' C17 C18 111.8(6)
F5 C17 C18 110.4(6)
F6' C17 C18 109.4(6)
C19 C18 C17 123.0(4)
C19 C18 Cl2 123.8(3)
C17 C18 Cl2 113.2(4)
C18 C19 C20 126.0(4)
C18 C19 H19 117.0
C20 C19 H19 117.0
C19 C20 C21 123.0(4)
C19 C20 C22 121.5(4)
C21 C20 C22 59.7(3)
C19 C20 H20 114.0
C21 C20 H20 114.0
C22 C20 H20 114.0
C25 C21 C22 120.6(4)
C25 C21 C20 124.1(3)
C22 C21 C20 60.2(3)
C25 C21 H21 113.9
C22 C21 H21 113.9
C20 C21 H21 113.9
C23 C22 C21 118.9(4)
C23 C22 C20 120.8(4)
C21 C22 C20 60.1(3)
C23 C22 C24 114.9(4)
C21 C22 C24 115.6(4)
C20 C22 C24 115.7(4)
C22 C23 H23A 109.5
C22 C23 H23B 109.5
H23A C23 H23B 109.5
C22 C23 H23C 109.5
H23A C23 H23C 109.5
H23B C23 H23C 109.5
C22 C24 H24A 109.5
C22 C24 H24B 109.5
H24A C24 H24B 109.5
C22 C24 H24C 109.5
H24A C24 H24C 109.5
H24B C24 H24C 109.5
O2 C25 N2 123.5(4)
O2 C25 C21 123.3(4)
N2 C25 C21 113.2(3)
C31 C26 C27 118.4(4)
C31 C26 N2 117.8(3)
C27 C26 N2 123.8(4)
C28 C27 C26 120.0(4)
C28 C27 H27 120.0
C26 C27 H27 120.0
C29 C28 C27 122.5(4)
C29 C28 H28 118.8
C27 C28 H28 118.8
C28 C29 C30 116.8(4)
C28 C29 C32 122.0(4)
C30 C29 C32 121.2(5)
C31 C30 C29 122.0(4)
C31 C30 H30 119.0
C29 C30 H30 119.0
C26 C31 C30 120.4(4)
C26 C31 H31 119.8
C30 C31 H31 119.8
C29 C32 H32A 109.5
C29 C32 H32B 109.5
H32A C32 H32B 109.5
C29 C32 H32C 109.5
H32A C32 H32C 109.5
H32B C32 H32C 109.5

loop_
_geom_bond_atom_site_label_1
_geom_bond_atom_site_label_2
_geom_bond_distance
Cl1 C2 1.708(4)
Cl2 C18 1.699(5)
F1 C1 1.276(8)
F2 C1 1.468(8)
F3 C1 1.328(8)
F1' C1 1.444(8)
F2' C1 1.352(8)
F3' C1 1.251(8)
F4 C17 1.297(10)
F5 C17 1.382(8)
F6 C17 1.265(8)
F4' C17 1.313(8)
F5' C17 1.338(8)
F6' C17 1.423(8)
O1 C9 1.219(4)
O2 C25 1.230(4)
N1 C9 1.335(5)
N1 C10 1.411(5)
N1 H1 0.8600
N2 C25 1.341(5)
N2 C26 1.403(5)
N2 H2 0.8600
C1 C2 1.453(6)
C2 C3 1.297(5)
C3 C4 1.464(5)
C3 H3 0.9300
C4 C5 1.515(6)
C4 C6 1.516(7)
C4 H4 0.9800
C5 C9 1.492(5)
C5 C6 1.514(7)
C5 H5 0.9800
C6 C7 1.495(8)
C6 C8 1.516(6)
C7 H7A 0.9600
C7 H7B 0.9600
C7 H7C 0.9600
C8 H8A 0.9600
C8 H8B 0.9600
C8 H8C 0.9600
C10 C15 1.380(6)
C10 C11 1.380(5)
C11 C12 1.369(6)
C11 H11 0.9300
C12 C13 1.363(7)
C12 H12 0.9300
C13 C14 1.372(7)
C13 C16 1.510(7)
C14 C15 1.380(6)
C14 H14 0.9300
C15 H15 0.9300
C16 H16A 0.9600
C16 H16B 0.9600
C16 H16C 0.9600
C17 C18 1.467(7)
C18 C19 1.298(6)
C19 C20 1.456(5)
C19 H19 0.9300
C20 C21 1.517(6)
C20 C22 1.519(6)
C20 H20 0.9800
C21 C25 1.484(5)
C21 C22 1.511(6)
C21 H21 0.9800
C22 C23 1.481(7)
C22 C24 1.519(6)
C23 H23A 0.9600
C23 H23B 0.9600
C23 H23C 0.9600
C24 H24A 0.9600
C24 H24B 0.9600
C24 H24C 0.9600
C26 C31 1.372(6)
C26 C27 1.377(5)
C27 C28 1.376(6)
C27 H27 0.9300
C28 C29 1.365(6)
C28 H28 0.9300
C29 C30 1.374(6)
C29 C32 1.502(7)
C30 C31 1.374(6)
C30 H30 0.9300
C31 H31 0.9300
C32 H32A 0.9600
C32 H32B 0.9600
C32 H32C 0.9600

loop_
_geom_hbond_atom_site_label_D
_geom_hbond_atom_site_label_H
_geom_hbond_atom_site_label_A
_geom_hbond_site_symmetry_A
_geom_hbond_distance_DH
_geom_hbond_distance_HA
_geom_hbond_distance_DA
_geom_hbond_angle_DHA
N1 H1 O2 1_455 0.86 2.15 2.978(4) 161.0
N2 H2 O1 . 0.86 2.14 2.959(4) 158.4
